data_7211480
loop_
_publ_author_name
'Yoshinari, Nobuto'
'Yamashita, Ukyo'
'Konno, Takumi'

_publ_section_title
;
 A 1&#x2009;:&#x2009;1 intercluster compound consisting of +6 and
 &#x2212;6 charged RhIII4ZnII4 octanuclear cations and anions with
 aminothiolate ligands
;
_journal_issue 46
_journal_name_full CrystEngComm
_journal_page_first 10016
_journal_paper_doi 10.1039/c3ce41800f
_journal_volume 15
_journal_year 2013
_chemical_absolute_configuration rm
_chemical_formula_analytical 'C36 H158 K6 N12 O62 Rh4 S12 Zn4'
_chemical_formula_moiety 'C36 H60 K6 N12 O62 Rh4 S12 Zn4'
_chemical_formula_sum 'C36 H60 K6 N12 O62 Rh4 S12 Zn4'
_chemical_formula_weight 2945.40
_chemical_name_systematic
;
 ?
;
_space_group_IT_number 198
_symmetry_cell_setting cubic
_symmetry_Int_Tables_number 198
_symmetry_space_group_name_Hall 'P 2ac 2ab 3'
_symmetry_space_group_name_H-M 'P 21 3'
_atom_sites_solution_hydrogens geom
_atom_sites_solution_primary direct
_atom_sites_solution_secondary difmap
_audit_creation_method SHELXL-97
_cell_angle_alpha 90.00
_cell_angle_beta 90.00
_cell_angle_gamma 90.00
_cell_formula_units_Z 4
_cell_length_a 22.9907(19)
_cell_length_b 22.9907(19)
_cell_length_c 22.9907(19)
_cell_measurement_reflns_used 288
_cell_measurement_temperature 200(2)
_cell_measurement_theta_max 27.5
_cell_measurement_theta_min 3.1
_cell_volume 12152.2(17)
_computing_cell_refinement CrystalClear
_computing_data_collection CrystalClear
_computing_data_reduction CrystalStructure
_computing_molecular_graphics 'Yadokari-XG 2009 (Wakita Nemoto et al., 2009)'
_computing_publication_material 'Yadokari-XG 2009 (Wakita,Nemoto et al., 2009)'
_computing_structure_refinement 'SHELXL-97 (Sheldrick, 1997)'
_computing_structure_solution SHELXS97
_diffrn_ambient_temperature 200(2)
_diffrn_detector_area_resol_mean 7.31
_diffrn_measured_fraction_theta_full 0.991
_diffrn_measured_fraction_theta_max 0.991
_diffrn_measurement_device_type 'Rigaku Mercury'
_diffrn_measurement_method \w
_diffrn_radiation_type MoK\a
_diffrn_radiation_wavelength 0.71070
_diffrn_reflns_av_R_equivalents 0.0524
_diffrn_reflns_av_sigmaI/netI 0.0317
_diffrn_reflns_limit_h_max 29
_diffrn_reflns_limit_h_min -29
_diffrn_reflns_limit_k_max 29
_diffrn_reflns_limit_k_min -29
_diffrn_reflns_limit_l_max 29
_diffrn_reflns_limit_l_min -29
_diffrn_reflns_number 121351
_diffrn_reflns_theta_full 27.48
_diffrn_reflns_theta_max 27.48
_diffrn_reflns_theta_min 3.07
_exptl_absorpt_coefficient_mu 1.803
_exptl_absorpt_correction_T_max 0.702
_exptl_absorpt_correction_T_min 0.593
_exptl_absorpt_correction_type multi-scan
_exptl_absorpt_process_details 'Jacobson, R. (1998) Private communication'
_exptl_crystal_colour yellow
_exptl_crystal_density_diffrn 1.610
_exptl_crystal_density_method 'not measured'
_exptl_crystal_description block
_exptl_crystal_F_000 5848
_exptl_crystal_size_max 0.30
_exptl_crystal_size_mid 0.30
_exptl_crystal_size_min 0.25
_refine_diff_density_max 1.558
_refine_diff_density_min -1.216
_refine_diff_density_rms 0.216
_refine_ls_abs_structure_details 'Flack H D (1983), Acta Cryst. A39, 876-881'
_refine_ls_abs_structure_Flack 0.006(19)
_refine_ls_extinction_method none
_refine_ls_goodness_of_fit_ref 1.113
_refine_ls_hydrogen_treatment constr
_refine_ls_matrix_type full
_refine_ls_number_parameters 342
_refine_ls_number_reflns 9240
_refine_ls_number_restraints 0
_refine_ls_restrained_S_all 1.113
_refine_ls_R_factor_all 0.0614
_refine_ls_R_factor_gt 0.0600
_refine_ls_shift/su_max 0.001
_refine_ls_shift/su_mean 0.000
_refine_ls_structure_factor_coef Fsqd
_refine_ls_weighting_details 'calc w=1/[\s^2^(Fo^2^)+(0.1095P)^2^+28.0411P] where P=(Fo^2^+2Fc^2^)/3'
_refine_ls_weighting_scheme calc
_refine_ls_wR_factor_gt 0.1658
_refine_ls_wR_factor_ref 0.1710
_reflns_number_gt 9141
_reflns_number_total 9240
_reflns_threshold_expression >2sigma(I)
_cod_data_source_file c3ce41800f.txt
_cod_data_source_block K6[1]
_cod_database_code 7211480

loop_
_symmetry_equiv_pos_as_xyz
'x, y, z'
'-x+1/2, -y, z+1/2'
'x+1/2, -y+1/2, -z'
'-x, y+1/2, -z+1/2'
'z, x, y'
'y, z, x'
'-z+1/2, -x, y+1/2'
'-y, z+1/2, -x+1/2'
'z+1/2, -x+1/2, -y'
'-y+1/2, -z, x+1/2'
'-z, x+1/2, -y+1/2'
'y+1/2, -z+1/2, -x'

loop_
_atom_site_label
_atom_site_type_symbol
_atom_site_fract_x
_atom_site_fract_y
_atom_site_fract_z
_atom_site_U_iso_or_equiv
_atom_site_adp_type
_atom_site_occupancy
_atom_site_symmetry_multiplicity
_atom_site_calc_flag
_atom_site_refinement_flags
_atom_site_disorder_assembly
_atom_site_disorder_group
Rh1 Rh 0.609571(19) 0.109571(19) 0.390429(19) 0.02284(17) Uani 1 3 d S . .
Rh2 Rh 0.62574(2) 0.363499(19) 0.25369(2) 0.02556(13) Uani 1 1 d . . .
Zn1 Zn 0.69547(3) 0.25245(3) 0.36056(3) 0.02216(15) Uani 1 1 d . . .
Zn2 Zn 0.76166(3) 0.26166(3) 0.23834(3) 0.0234(2) Uani 1 3 d S . .
S1 S 0.66901(6) 0.18189(7) 0.42950(6) 0.0242(3) Uani 1 1 d . . .
S2 S 0.62093(7) 0.32021(7) 0.34557(7) 0.0269(3) Uani 1 1 d . . .
S3 S 0.72699(7) 0.35756(6) 0.24520(8) 0.0288(3) Uani 1 1 d . . .
S4 S 0.60721(7) 0.27916(6) 0.20027(7) 0.0276(3) Uani 1 1 d . . .
O1 O 0.71240(17) 0.21240(17) 0.28760(17) 0.0194(13) Uani 1 3 d S . .
O2 O 0.4819(4) 0.2318(5) 0.4929(5) 0.094(3) Uani 1 1 d . . .
O3 O 0.5281(4) 0.2259(5) 0.5777(4) 0.084(3) Uani 1 1 d . . .
O4 O 0.6774(6) 0.5208(5) 0.3766(5) 0.131(6) Uani 1 1 d . . .
O5 O 0.6134(4) 0.5008(3) 0.4440(3) 0.0659(19) Uani 1 1 d . . .
O6 O 0.6452(6) 0.4678(8) 0.0755(6) 0.163(8) Uani 1 1 d . . .
O7 O 0.7396(4) 0.4793(5) 0.0847(5) 0.103(4) Uani 1 1 d . . .
O8 O 0.4234(4) 0.3304(5) 0.2824(4) 0.082(3) Uani 1 1 d . A .
O9 O 0.4047(4) 0.3323(6) 0.1846(5) 0.105(4) Uani 1 1 d . . .
N1 N 0.5470(2) 0.1423(3) 0.4488(3) 0.0325(12) Uani 1 1 d . . .
H1 H 0.5209 0.1648 0.4283 0.039 Uiso 1 1 calc R . .
H1A H 0.5267 0.1116 0.4644 0.039 Uiso 1 1 calc R . .
N2 N 0.6362(3) 0.4419(2) 0.3004(3) 0.0317(11) Uani 1 1 d . A .
H2 H 0.6746 0.4529 0.2987 0.038 Uiso 1 1 calc R . .
H2A H 0.6145 0.4705 0.2826 0.038 Uiso 1 1 calc R . .
N3 N 0.6292(3) 0.4087(3) 0.1737(3) 0.0415(14) Uani 1 1 d . . .
H3 H 0.6188 0.3840 0.1440 0.050 Uiso 1 1 calc R . .
H3A H 0.6029 0.4389 0.1744 0.050 Uiso 1 1 calc R . .
N4 N 0.5349(2) 0.3718(2) 0.2582(3) 0.0327(12) Uani 1 1 d . . .
H4 H 0.5227 0.3605 0.2946 0.039 Uiso 1 1 calc R . .
H4A H 0.5252 0.4103 0.2536 0.039 Uiso 1 1 calc R . .
C1 C 0.6147(3) 0.2213(3) 0.4718(3) 0.0316(14) Uani 1 1 d . . .
H1B H 0.6337 0.2427 0.5039 0.038 Uiso 1 1 calc R . .
H1C H 0.5944 0.2498 0.4467 0.038 Uiso 1 1 calc R . .
C2 C 0.5708(3) 0.1773(3) 0.4966(3) 0.0330(14) Uani 1 1 d . . .
H2B H 0.5914 0.1510 0.5244 0.040 Uiso 1 1 calc R A .
C3 C 0.5231(4) 0.2099(4) 0.5293(4) 0.050(2) Uani 1 1 d . . .
C4 C 0.6453(4) 0.3832(3) 0.3872(3) 0.0388(15) Uani 1 1 d . A .
H4B H 0.6334 0.3791 0.4284 0.047 Uiso 1 1 calc R . .
H4C H 0.6883 0.3859 0.3858 0.047 Uiso 1 1 calc R . .
C5 C 0.6187(3) 0.4378(3) 0.3616(3) 0.0364(15) Uani 1 1 d . . .
H5 H 0.5753 0.4347 0.3637 0.044 Uiso 1 1 calc R A .
C6 C 0.6384(4) 0.4922(4) 0.3964(4) 0.050(2) Uani 1 1 d . A .
C7 C 0.7327(4) 0.3838(4) 0.1699(4) 0.0444(18) Uani 1 1 d . . .
H7 H 0.7725 0.3983 0.1621 0.053 Uiso 1 1 calc R . .
H7A H 0.7242 0.3518 0.1423 0.053 Uiso 1 1 calc R . .
C8 C 0.6891(4) 0.4323(4) 0.1625(4) 0.0470(19) Uani 1 1 d . . .
H8 H 0.6974 0.4625 0.1927 0.056 Uiso 1 1 calc R . .
C9 C 0.6939(6) 0.4608(6) 0.1040(6) 0.083(4) Uani 1 1 d . . .
C10 C 0.5287(3) 0.2766(3) 0.2131(4) 0.0410(17) Uani 1 1 d . . .
H10 H 0.5098 0.2535 0.1820 0.049 Uiso 1 1 calc R . .
H10A H 0.5209 0.2572 0.2507 0.049 Uiso 1 1 calc R . .
C11 C 0.5034(3) 0.3368(3) 0.2139(4) 0.0409(17) Uani 1 1 d . . .
H11 H 0.5089 0.3551 0.1748 0.049 Uiso 1 1 calc R . .
C12 C 0.4379(4) 0.3344(4) 0.2279(5) 0.055(2) Uani 1 1 d . . .
K1 K 0.38204(12) 0.38204(12) 0.38204(12) 0.0639(9) Uani 1 3 d S . .
K2A K 0.5541(5) 0.4163(5) 0.5090(5) 0.170(4) Uiso 0.50 1 d P A 1
K3A K 0.6824(6) 0.5726(6) 0.5077(6) 0.212(5) Uiso 0.50 1 d P . 1
K4A K 0.6258(6) 0.2793(6) 0.6363(6) 0.202(5) Uiso 0.50 1 d P A 1
K5A K 0.7439(4) 0.2561(4) 0.7561(4) 0.150(5) Uiso 0.50 3 d SP A 1
O10 O 0.4701(6) 0.3449(7) 0.4530(7) 0.125(4) Uiso 1 1 d . A .
O11 O 0.6578(6) 0.3635(6) 0.5476(6) 0.120(4) Uiso 1 1 d . . .
O12 O 0.7524(7) 0.4367(7) 0.4979(7) 0.131(4) Uiso 1 1 d . . .
O13 O 0.9062(8) 0.4083(8) 0.5635(8) 0.164(6) Uiso 1 1 d . . .
O14 O 0.8342(8) 0.4361(8) 0.4074(8) 0.151(6) Uiso 1 1 d . . .
O15 O 0.6547(16) 0.6738(17) 0.4725(16) 0.305(17) Uiso 1 1 d . . .
O16 O 0.7311(18) 0.2118(19) 0.6281(19) 0.337(19) Uiso 1 1 d . . .
O17 O 0.7518(15) 0.5134(15) 0.2760(14) 0.268(13) Uiso 1 1 d . . .
O18 O 0.7541(13) 0.3643(13) 0.6763(14) 0.255(13) Uiso 1 1 d . . .
O19 O 0.6158(11) 0.6158(11) 0.6158(11) 0.217(17) Uiso 1 3 d S . .
O20 O 0.625(2) 0.371(3) 0.736(2) 0.48(3) Uiso 1 1 d . . .
O21 O 0.9688(4) 0.5312(4) 0.4688(4) 0.073(4) Uiso 1 3 d S . .
O22B O 0.5541(5) 0.4163(5) 0.5090(5) 0.170(4) Uiso 0.50 1 d P B 2
O23B O 0.6824(6) 0.5726(6) 0.5077(6) 0.212(5) Uiso 0.50 1 d P C 2
O24B O 0.6258(6) 0.2793(6) 0.6363(6) 0.202(5) Uiso 0.50 1 d P D 2
O25B O 0.7439(4) 0.2561(4) 0.7561(4) 0.150(5) Uiso 0.50 3 d SP E 2

loop_
_atom_site_aniso_label
_atom_site_aniso_U_11
_atom_site_aniso_U_22
_atom_site_aniso_U_33
_atom_site_aniso_U_23
_atom_site_aniso_U_13
_atom_site_aniso_U_12
Rh1 0.02284(17) 0.02284(17) 0.02284(17) 0.00201(15) 0.00201(15) -0.00201(15)
Rh2 0.0265(2) 0.0196(2) 0.0306(2) 0.00030(17) -0.00389(18) 0.00397(16)
Zn1 0.0210(3) 0.0232(3) 0.0223(3) -0.0025(2) 0.0000(2) 0.0010(2)
Zn2 0.0234(2) 0.0234(2) 0.0234(2) 0.0005(2) 0.0005(2) -0.0005(2)
S1 0.0221(6) 0.0271(7) 0.0234(6) -0.0024(5) 0.0018(5) -0.0004(5)
S2 0.0258(7) 0.0244(7) 0.0306(7) -0.0008(5) -0.0021(6) 0.0057(5)
S3 0.0281(7) 0.0221(6) 0.0362(8) 0.0013(6) 0.0011(6) 0.0007(5)
S4 0.0332(8) 0.0213(6) 0.0283(7) -0.0003(5) -0.0049(6) 0.0029(6)
O1 0.0194(13) 0.0194(13) 0.0194(13) -0.0008(14) -0.0008(14) 0.0008(14)
O2 0.080(6) 0.110(8) 0.091(6) -0.004(6) 0.028(5) 0.032(5)
O3 0.069(5) 0.114(7) 0.068(5) -0.050(5) 0.004(4) 0.028(5)
O4 0.170(11) 0.114(8) 0.109(8) -0.062(7) 0.053(8) -0.096(9)
O5 0.090(5) 0.048(4) 0.060(4) -0.018(3) 0.007(4) -0.010(4)
O6 0.132(10) 0.220(16) 0.135(11) 0.136(12) -0.073(9) -0.088(11)
O7 0.071(5) 0.108(7) 0.129(8) 0.080(7) -0.002(6) -0.019(5)
O8 0.051(4) 0.122(8) 0.074(5) -0.006(5) 0.019(4) -0.014(5)
O9 0.056(5) 0.172(11) 0.086(6) -0.013(7) -0.027(5) 0.016(6)
N1 0.030(3) 0.036(3) 0.031(3) -0.003(2) 0.008(2) -0.001(2)
N2 0.035(3) 0.022(2) 0.038(3) -0.003(2) -0.004(2) 0.006(2)
N3 0.047(4) 0.033(3) 0.044(3) 0.015(3) -0.006(3) 0.002(3)
N4 0.024(2) 0.028(3) 0.046(3) 0.000(2) -0.004(2) 0.007(2)
C1 0.027(3) 0.032(3) 0.035(3) -0.006(3) 0.018(3) 0.006(2)
C2 0.029(3) 0.039(3) 0.031(3) -0.004(3) 0.011(3) -0.002(3)
C3 0.032(4) 0.069(6) 0.048(5) -0.017(4) 0.024(3) -0.004(4)
C4 0.047(4) 0.033(3) 0.037(3) -0.009(3) -0.004(3) 0.009(3)
C5 0.034(3) 0.027(3) 0.048(4) -0.009(3) -0.006(3) 0.011(3)
C6 0.066(5) 0.036(4) 0.049(5) -0.018(3) 0.005(4) -0.004(4)
C7 0.042(4) 0.047(4) 0.044(4) 0.019(3) 0.010(3) -0.001(3)
C8 0.051(5) 0.033(4) 0.057(5) 0.020(3) 0.006(4) -0.001(3)
C9 0.070(7) 0.089(9) 0.090(9) 0.053(8) 0.013(7) -0.008(6)
C10 0.033(3) 0.032(3) 0.058(5) -0.010(3) -0.011(3) 0.000(3)
C11 0.037(4) 0.033(4) 0.053(4) 0.000(3) -0.015(3) 0.005(3)
C12 0.032(4) 0.053(5) 0.081(7) -0.017(4) -0.020(4) 0.011(3)
K1 0.0639(9) 0.0639(9) 0.0639(9) 0.0053(11) 0.0053(11) 0.0053(11)

loop_
_atom_type_symbol
_atom_type_description
_atom_type_scat_dispersion_real
_atom_type_scat_dispersion_imag
_atom_type_scat_source
C C 0.0033 0.0016 'International Tables Vol C Tables 4.2.6.8 and 6.1.1.4'
H H 0.0000 0.0000 'International Tables Vol C Tables 4.2.6.8 and 6.1.1.4'
N N 0.0061 0.0033 'International Tables Vol C Tables 4.2.6.8 and 6.1.1.4'
O O 0.0106 0.0060 'International Tables Vol C Tables 4.2.6.8 and 6.1.1.4'
Rh Rh -1.1178 0.9187 'International Tables Vol C Tables 4.2.6.8 and 6.1.1.4'
S S 0.1246 0.1234 'International Tables Vol C Tables 4.2.6.8 and 6.1.1.4'
Zn Zn 0.2839 1.4301 'International Tables Vol C Tables 4.2.6.8 and 6.1.1.4'
K K 0.2009 0.2494 'International Tables Vol C Tables 4.2.6.8 and 6.1.1.4'

loop_
_geom_angle_atom_site_label_1
_geom_angle_atom_site_label_2
_geom_angle_atom_site_label_3
_geom_angle
_geom_angle_site_symmetry_1
_geom_angle_site_symmetry_3
N1 Rh1 N1 92.1(2) 12_556 11_645
N1 Rh1 N1 92.1(2) 12_556 .
N1 Rh1 N1 92.1(2) 11_645 .
N1 Rh1 S1 176.26(18) 12_556 11_645
N1 Rh1 S1 84.26(17) 11_645 11_645
N1 Rh1 S1 88.94(18) . 11_645
N1 Rh1 S1 88.94(18) 12_556 .
N1 Rh1 S1 176.27(18) 11_645 .
N1 Rh1 S1 84.27(17) . .
S1 Rh1 S1 94.73(5) 11_645 .
N1 Rh1 S1 84.27(17) 12_556 12_556
N1 Rh1 S1 88.93(18) 11_645 12_556
N1 Rh1 S1 176.27(18) . 12_556
S1 Rh1 S1 94.73(5) 11_645 12_556
S1 Rh1 S1 94.74(5) . 12_556
N4 Rh2 N2 90.6(2) . .
N4 Rh2 N3 92.1(3) . .
N2 Rh2 N3 91.0(3) . .
N4 Rh2 S4 85.42(17) . .
N2 Rh2 S4 175.72(16) . .
N3 Rh2 S4 87.6(2) . .
N4 Rh2 S2 86.94(18) . .
N2 Rh2 S2 84.79(17) . .
N3 Rh2 S2 175.7(2) . .
S4 Rh2 S2 96.49(6) . .
N4 Rh2 S3 177.33(18) . .
N2 Rh2 S3 88.81(17) . .
N3 Rh2 S3 85.4(2) . .
S4 Rh2 S3 95.11(6) . .
S2 Rh2 S3 95.60(6) . .
O1 Zn1 S4 109.18(15) . 12_556
O1 Zn1 S2 109.46(13) . .
S4 Zn1 S2 109.92(6) 12_556 .
O1 Zn1 S1 107.80(18) . .
S4 Zn1 S1 108.76(6) 12_556 .
S2 Zn1 S1 111.67(6) . .
O1 Zn2 S3 107.89(5) . .
O1 Zn2 S3 107.89(13) . 11_645
S3 Zn2 S3 111.00(4) . 11_645
O1 Zn2 S3 107.89(5) . 12_556
S3 Zn2 S3 111.01(4) . 12_556
S3 Zn2 S3 111.01(4) 11_645 12_556
C1 S1 Rh1 99.1(2) . .
C1 S1 Zn1 101.2(2) . .
Rh1 S1 Zn1 112.61(6) . .
C4 S2 Rh2 97.0(3) . .
C4 S2 Zn1 103.1(2) . .
Rh2 S2 Zn1 112.44(7) . .
C7 S3 Rh2 97.5(3) . .
C7 S3 Zn2 102.7(3) . .
Rh2 S3 Zn2 113.44(7) . .
C10 S4 Zn1 102.2(3) . 11_645
C10 S4 Rh2 97.0(2) . .
Zn1 S4 Rh2 112.48(6) 11_645 .
Zn1 O1 Zn1 109.14(19) 11_645 .
Zn1 O1 Zn1 109.14(19) 11_645 12_556
Zn1 O1 Zn1 109.14(19) . 12_556
Zn1 O1 Zn2 109.80(19) 11_645 .
Zn1 O1 Zn2 109.80(19) . .
Zn1 O1 Zn2 109.80(19) 12_556 .
C3 O3 K4A 130.4(7) . .
C6 O4 K3A 82.9(7) . .
C6 O4 K4A 115.2(11) . 5
K3A O4 K4A 111.0(5) . 5
C6 O5 K3A 107.5(7) . .
C6 O5 K2A 105.4(7) . 5
K3A O5 K2A 111.1(4) . 5
C6 O5 K2A 125.4(6) . .
K3A O5 K2A 114.7(5) . .
K2A O5 K2A 90.4(5) 5 .
C9 O7 K3A 129.6(12) . 2_664
C12 O8 K1 149.5(8) . .
C2 N1 Rh1 114.7(4) . .
C2 N1 H1 108.6 . .
Rh1 N1 H1 108.6 . .
C2 N1 H1A 108.6 . .
Rh1 N1 H1A 108.6 . .
H1 N1 H1A 107.6 . .
C5 N2 Rh2 113.7(4) . .
C5 N2 H2 108.8 . .
Rh2 N2 H2 108.8 . .
C5 N2 H2A 108.8 . .
Rh2 N2 H2A 108.8 . .
H2 N2 H2A 107.7 . .
C8 N3 Rh2 111.2(5) . .
C8 N3 H3 109.4 . .
Rh2 N3 H3 109.4 . .
C8 N3 H3A 109.4 . .
Rh2 N3 H3A 109.4 . .
H3 N3 H3A 108.0 . .
C11 N4 Rh2 113.6(5) . .
C11 N4 H4 108.8 . .
Rh2 N4 H4 108.8 . .
C11 N4 H4A 108.8 . .
Rh2 N4 H4A 108.8 . .
H4 N4 H4A 107.7 . .
C2 C1 S1 108.7(5) . .
C2 C1 H1B 109.9 . .
S1 C1 H1B 109.9 . .
C2 C1 H1C 109.9 . .
S1 C1 H1C 109.9 . .
H1B C1 H1C 108.3 . .
N1 C2 C3 111.7(6) . .
N1 C2 C1 109.1(5) . .
C3 C2 C1 109.3(6) . .
N1 C2 H2B 108.9 . .
C3 C2 H2B 108.9 . .
C1 C2 H2B 108.9 . .
O3 C3 O2 122.2(9) . .
O3 C3 C2 123.3(9) . .
O2 C3 C2 112.2(7) . .
C5 C4 S2 109.2(5) . .
C5 C4 H4B 109.8 . .
S2 C4 H4B 109.8 . .
C5 C4 H4C 109.8 . .
S2 C4 H4C 109.8 . .
H4B C4 H4C 108.3 . .
N2 C5 C4 108.4(5) . .
N2 C5 C6 111.3(6) . .
C4 C5 C6 110.4(7) . .
N2 C5 H5 108.9 . .
C4 C5 H5 108.9 . .
C6 C5 H5 108.9 . .
O4 C6 O5 125.8(9) . .
O4 C6 C5 117.7(8) . .
O5 C6 C5 116.4(8) . .
O4 C6 K3A 76.0(7) . .
O5 C6 K3A 51.4(5) . .
C5 C6 K3A 159.4(7) . .
O4 C6 K2A 119.0(10) . 5
O5 C6 K2A 53.3(6) . 5
C5 C6 K2A 98.9(5) . 5
K3A C6 K2A 85.9(4) . 5
C8 C7 S3 107.5(6) . .
C8 C7 H7 110.2 . .
S3 C7 H7 110.2 . .
C8 C7 H7A 110.2 . .
S3 C7 H7A 110.2 . .
H7 C7 H7A 108.5 . .
C9 C8 N3 112.3(8) . .
C9 C8 C7 111.9(9) . .
N3 C8 C7 108.8(6) . .
C9 C8 H8 107.9 . .
N3 C8 H8 107.9 . .
C7 C8 H8 107.9 . .
O7 C9 O6 120.9(11) . .
O7 C9 C8 122.9(12) . .
O6 C9 C8 116.1(11) . .
C11 C10 S4 110.7(6) . .
C11 C10 H10 109.5 . .
S4 C10 H10 109.5 . .
C11 C10 H10A 109.5 . .
S4 C10 H10A 109.5 . .
H10 C10 H10A 108.1 . .
N4 C11 C10 108.6(6) . .
N4 C11 C12 110.6(7) . .
C10 C11 C12 110.3(7) . .
N4 C11 H11 109.1 . .
C10 C11 H11 109.1 . .
C12 C11 H11 109.1 . .
O9 C12 O8 127.4(10) . .
O9 C12 C11 115.4(10) . .
O8 C12 C11 117.0(8) . .
O10 K1 O10 88.6(5) . 5
O10 K1 O10 88.6(5) . 6
O10 K1 O10 88.6(5) 5 6
O10 K1 O8 96.1(4) . .
O10 K1 O8 81.6(4) 5 .
O10 K1 O8 169.0(4) 6 .
O10 K1 O8 81.6(4) . 6
O10 K1 O8 169.0(4) 5 6
O10 K1 O8 96.1(4) 6 6
O8 K1 O8 94.5(3) . 6
O10 K1 O8 169.0(4) . 5
O10 K1 O8 96.1(4) 5 5
O10 K1 O8 81.6(4) 6 5
O8 K1 O8 94.5(3) . 5
O8 K1 O8 94.5(3) 6 5
O5 K2A O5 121.2(5) 6 .
O5 K2A O11 101.5(5) 6 .
O5 K2A O11 93.2(5) . .
O5 K2A O10 103.0(5) 6 .
O5 K2A O10 119.3(5) . .
O11 K2A O10 117.9(6) . .
O5 K2A C6 21.2(2) 6 6
O5 K2A C6 141.2(4) . 6
O11 K2A C6 91.2(4) . 6
O10 K2A C6 92.0(4) . 6
O15 K3A O5 103.8(9) . .
O15 K3A O7 138.9(10) . 2_665
O5 K3A O7 117.2(6) . 2_665
O15 K3A O19 80.7(9) . .
O5 K3A O19 109.9(9) . .
O7 K3A O19 86.9(6) 2_665 .
O15 K3A O4 91.8(9) . .
O5 K3A O4 41.9(3) . .
O7 K3A O4 117.1(6) 2_665 .
O19 K3A O4 148.2(9) . .
O15 K3A C6 100.8(9) . .
O5 K3A C6 21.1(3) . .
O7 K3A C6 116.6(5) 2_665 .
O19 K3A C6 130.5(9) . .
O4 K3A C6 21.1(3) . .
O16 K4A O3 113.2(10) . .
O16 K4A O11 95.7(10) . .
O3 K4A O11 98.7(6) . .
O16 K4A O20 114.6(15) . .
O3 K4A O20 128.7(12) . .
O11 K4A O20 94.0(11) . .
O16 K4A O4 164.2(10) . 6
O3 K4A O4 81.9(4) . 6
O11 K4A O4 86.4(5) . 6
O20 K4A O4 49.5(11) . 6
O18 K5A O18 119.40(18) 8_646 7_665
O18 K5A O18 119.40(18) 8_646 .
O18 K5A O18 119.40(18) 7_665 .
O18 K5A O16 73.2(10) 8_646 8_646
O18 K5A O16 70.2(9) 7_665 8_646
O18 K5A O16 141.8(11) . 8_646
O18 K5A O16 141.8(11) 8_646 7_665
O18 K5A O16 73.2(10) 7_665 7_665
O18 K5A O16 70.2(9) . 7_665
O16 K5A O16 79.2(12) 8_646 7_665
O18 K5A O16 70.1(9) 8_646 .
O18 K5A O16 141.8(11) 7_665 .
O18 K5A O16 73.2(10) . .
O16 K5A O16 79.2(12) 8_646 .
O16 K5A O16 79.2(12) 7_665 .
K1 O10 K2A 126.3(6) . .
K2A O11 K4A 107.1(6) . .
K4A O16 K5A 80.9(11) . .
K3A O19 K3A 107.5(9) 5 6
K3A O19 K3A 107.5(8) 5 .
K3A O19 K3A 107.5(8) 6 .

loop_
_geom_bond_atom_site_label_1
_geom_bond_atom_site_label_2
_geom_bond_distance
_geom_bond_site_symmetry_2
Rh1 N1 2.107(5) 12_556
Rh1 N1 2.107(5) 11_645
Rh1 N1 2.107(5) .
Rh1 S1 2.3321(15) 11_645
Rh1 S1 2.3321(15) .
Rh1 S1 2.3321(15) 12_556
Rh2 N4 2.100(5) .
Rh2 N2 2.111(5) .
Rh2 N3 2.113(6) .
Rh2 S4 2.3344(15) .
Rh2 S2 2.3378(16) .
Rh2 S3 2.3401(16) .
Zn1 O1 1.953(2) .
Zn1 S4 2.3308(16) 12_556
Zn1 S2 2.3416(16) .
Zn1 S1 2.3480(16) .
Zn2 O1 1.962(7) .
Zn2 S3 2.3498(15) .
Zn2 S3 2.3498(15) 11_645
Zn2 S3 2.3498(15) 12_556
S1 C1 1.824(6) .
S2 C4 1.825(7) .
S3 C7 1.839(8) .
S4 C10 1.830(8) .
S4 Zn1 2.3308(16) 11_645
O1 Zn1 1.953(2) 11_645
O1 Zn1 1.953(2) 12_556
O2 C3 1.360(15) .
O3 C3 1.178(12) .
O3 K4A 2.894(16) .
O4 C6 1.202(14) .
O4 K3A 3.242(17) .
O4 K4A 3.42(2) 5
O5 C6 1.252(11) .
O5 K3A 2.718(16) .
O5 K2A 2.771(14) 5
O5 K2A 2.804(13) .
O6 C9 1.307(17) .
O7 C9 1.216(14) .
O7 K3A 2.789(19) 2_664
O8 C12 1.298(15) .
O8 K1 2.751(10) .
O9 C12 1.256(13) .
N1 C2 1.467(9) .
N1 H1 0.9200 .
N1 H1A 0.9200 .
N2 C5 1.466(10) .
N2 H2 0.9200 .
N2 H2A 0.9200 .
N3 C8 1.503(11) .
N3 H3 0.9200 .
N3 H3A 0.9200 .
N4 C11 1.488(10) .
N4 H4 0.9200 .
N4 H4A 0.9200 .
C1 C2 1.538(9) .
C1 H1B 0.9900 .
C1 H1C 0.9900 .
C2 C3 1.526(10) .
C2 H2B 1.0000 .
C4 C5 1.515(10) .
C4 H4B 0.9900 .
C4 H4C 0.9900 .
C5 C6 1.552(10) .
C5 H5 1.0000 .
C6 K3A 3.316(16) .
C6 K2A 3.330(15) 5
C7 C8 1.510(12) .
C7 H7 0.9900 .
C7 H7A 0.9900 .
C8 C9 1.500(14) .
C8 H8 1.0000 .
C10 C11 1.502(10) .
C10 H10 0.9900 .
C10 H10A 0.9900 .
C11 C12 1.542(12) .
C11 H11 1.0000 .
K1 O10 2.737(15) .
K1 O10 2.737(15) 5
K1 O10 2.738(15) 6
K1 O8 2.751(10) 6
K1 O8 2.751(10) 5
K2A O5 2.771(14) 6
K2A O11 2.821(18) .
K2A O10 2.843(19) .
K2A C6 3.330(15) 6
K3A O15 2.54(4) .
K3A O7 2.789(19) 2_665
K3A O19 3.08(2) .
K4A O16 2.88(4) .
K4A O11 2.906(19) .
K4A O20 3.11(6) .
K4A O4 3.42(2) 6
K5A O18 3.10(3) 8_646
K5A O18 3.10(3) 7_665
K5A O18 3.10(3) .
K5A O16 3.13(5) 8_646
K5A O16 3.13(5) 7_665
K5A O16 3.13(5) .
O19 K3A 3.08(2) 5
O19 K3A 3.08(2) 6

loop_
_geom_hbond_atom_site_label_D
_geom_hbond_atom_site_label_H
_geom_hbond_atom_site_label_A
_geom_hbond_distance_DH
_geom_hbond_distance_HA
_geom_hbond_distance_DA
_geom_hbond_angle_DHA
_geom_hbond_site_symmetry_A
N2 H2 O17 0.92 2.31 3.17(3) 155.8 .
N2 H2A O3 0.92 2.04 2.943(9) 166.1 5
N3 H3 O14 0.92 2.25 3.17(2) 172.4 11_645
N3 H3A O3 0.92 2.44 3.220(12) 143.0 5
N4 H4A O2 0.92 1.87 2.777(11) 166.7 5

loop_
_geom_torsion_atom_site_label_1
_geom_torsion_atom_site_label_2
_geom_torsion_atom_site_label_3
_geom_torsion_atom_site_label_4
_geom_torsion
_geom_torsion_site_symmetry_1
_geom_torsion_site_symmetry_4
N1 Rh1 S1 C1 -101.7(3) 12_556 .
N1 Rh1 S1 C1 -9.5(3) . .
S1 Rh1 S1 C1 79.0(3) 11_645 .
S1 Rh1 S1 C1 174.2(2) 12_556 .
N1 Rh1 S1 Zn1 152.07(17) 12_556 .
N1 Rh1 S1 Zn1 -115.70(18) . .
S1 Rh1 S1 Zn1 -27.24(6) 11_645 .
S1 Rh1 S1 Zn1 67.91(4) 12_556 .
O1 Zn1 S1 C1 -145.4(3) . .
S4 Zn1 S1 C1 96.3(2) 12_556 .
S2 Zn1 S1 C1 -25.2(3) . .
O1 Zn1 S1 Rh1 -40.55(10) . .
S4 Zn1 S1 Rh1 -158.81(6) 12_556 .
S2 Zn1 S1 Rh1 79.71(8) . .
N4 Rh2 S2 C4 -102.5(3) . .
N2 Rh2 S2 C4 -11.6(3) . .
S4 Rh2 S2 C4 172.5(3) . .
S3 Rh2 S2 C4 76.7(3) . .
N4 Rh2 S2 Zn1 150.26(17) . .
N2 Rh2 S2 Zn1 -118.88(17) . .
S4 Rh2 S2 Zn1 65.23(8) . .
S3 Rh2 S2 Zn1 -30.59(7) . .
O1 Zn1 S2 C4 -138.5(3) . .
S4 Zn1 S2 C4 -18.6(3) 12_556 .
S1 Zn1 S2 C4 102.2(3) . .
O1 Zn1 S2 Rh2 -35.2(2) . .
S4 Zn1 S2 Rh2 84.69(8) 12_556 .
S1 Zn1 S2 Rh2 -154.51(6) . .
N2 Rh2 S3 C7 -101.3(3) . .
N3 Rh2 S3 C7 -10.1(4) . .
S4 Rh2 S3 C7 77.0(3) . .
S2 Rh2 S3 C7 174.1(3) . .
N2 Rh2 S3 Zn2 151.32(17) . .
N3 Rh2 S3 Zn2 -117.5(2) . .
S4 Rh2 S3 Zn2 -30.39(8) . .
S2 Rh2 S3 Zn2 66.67(8) . .
O1 Zn2 S3 C7 -139.6(3) . .
S3 Zn2 S3 C7 -21.6(3) 11_645 .
S3 Zn2 S3 C7 102.4(3) 12_556 .
O1 Zn2 S3 Rh2 -35.48(8) . .
S3 Zn2 S3 Rh2 82.53(12) 11_645 .
S3 Zn2 S3 Rh2 -153.50(7) 12_556 .
N4 Rh2 S4 C10 -9.3(3) . .
N3 Rh2 S4 C10 -101.5(3) . .
S2 Rh2 S4 C10 77.1(3) . .
S3 Rh2 S4 C10 173.4(3) . .
N4 Rh2 S4 Zn1 -115.63(19) . 11_645
N3 Rh2 S4 Zn1 152.1(2) . 11_645
S2 Rh2 S4 Zn1 -29.24(8) . 11_645
S3 Rh2 S4 Zn1 67.00(8) . 11_645
S4 Zn1 O1 Zn1 -161.11(19) 12_556 11_645
S2 Zn1 O1 Zn1 -40.8(3) . 11_645
S1 Zn1 O1 Zn1 80.9(2) . 11_645
S4 Zn1 O1 Zn1 79.7(3) 12_556 12_556
S2 Zn1 O1 Zn1 -159.95(17) . 12_556
S1 Zn1 O1 Zn1 -38.3(3) . 12_556
S4 Zn1 O1 Zn2 -40.71(7) 12_556 .
S2 Zn1 O1 Zn2 79.65(8) . .
S1 Zn1 O1 Zn2 -158.70(5) . .
S3 Zn2 O1 Zn1 78.61(5) . 11_645
S3 Zn2 O1 Zn1 -41.38(5) 11_645 11_645
S3 Zn2 O1 Zn1 -161.39(5) 12_556 11_645
S3 Zn2 O1 Zn1 -41.39(5) . .
S3 Zn2 O1 Zn1 -161.39(5) 11_645 .
S3 Zn2 O1 Zn1 78.61(5) 12_556 .
S3 Zn2 O1 Zn1 -161.39(5) . 12_556
S3 Zn2 O1 Zn1 78.61(5) 11_645 12_556
S3 Zn2 O1 Zn1 -41.39(5) 12_556 12_556
N1 Rh1 N1 C2 70.0(6) 12_556 .
N1 Rh1 N1 C2 162.2(5) 11_645 .
S1 Rh1 N1 C2 -113.6(5) 11_645 .
S1 Rh1 N1 C2 -18.7(5) . .
N4 Rh2 N2 C5 69.6(5) . .
N3 Rh2 N2 C5 161.7(5) . .
S2 Rh2 N2 C5 -17.3(4) . .
S3 Rh2 N2 C5 -113.0(4) . .
N4 Rh2 N3 C8 159.8(6) . .
N2 Rh2 N3 C8 69.2(6) . .
S4 Rh2 N3 C8 -114.9(5) . .
S3 Rh2 N3 C8 -19.6(5) . .
N2 Rh2 N4 C11 160.2(5) . .
N3 Rh2 N4 C11 69.1(5) . .
S4 Rh2 N4 C11 -18.3(5) . .
S2 Rh2 N4 C11 -115.1(5) . .
Rh1 S1 C1 C2 35.5(5) . .
Zn1 S1 C1 C2 150.9(5) . .
Rh1 N1 C2 C3 167.9(5) . .
Rh1 N1 C2 C1 46.9(7) . .
S1 C1 C2 N1 -54.4(7) . .
S1 C1 C2 C3 -176.9(6) . .
K4A O3 C3 O2 -120.4(10) . .
K4A O3 C3 C2 41.6(16) . .
N1 C2 C3 O3 156.4(10) . .
C1 C2 C3 O3 -82.6(12) . .
N1 C2 C3 O2 -40.0(11) . .
C1 C2 C3 O2 80.9(10) . .
Rh2 S2 C4 C5 39.4(5) . .
Zn1 S2 C4 C5 154.4(5) . .
Rh2 N2 C5 C4 47.3(7) . .
Rh2 N2 C5 C6 168.8(5) . .
S2 C4 C5 N2 -58.2(7) . .
S2 C4 C5 C6 179.7(6) . .
K3A O4 C6 O5 13.3(14) . .
K4A O4 C6 O5 -96.6(13) 5 .
K3A O4 C6 C5 -163.5(9) . .
K4A O4 C6 C5 86.6(10) 5 .
K4A O4 C6 K3A -109.9(6) 5 .
K3A O4 C6 K2A 77.1(7) . 5
K4A O4 C6 K2A -32.8(9) 5 5
K3A O5 C6 O4 -16.6(17) . .
K2A O5 C6 O4 102.0(15) 5 .
K2A O5 C6 O4 -156.2(13) . .
K3A O5 C6 C5 160.2(7) . .
K2A O5 C6 C5 -81.1(8) 5 .
K2A O5 C6 C5 20.7(13) . .
K2A O5 C6 K3A 118.6(6) 5 .
K2A O5 C6 K3A -139.6(10) . .
K3A O5 C6 K2A -118.6(6) . 5
K2A O5 C6 K2A 101.8(9) . 5
N2 C5 C6 O4 -20.9(15) . .
C4 C5 C6 O4 99.4(14) . .
N2 C5 C6 O5 161.9(8) . .
C4 C5 C6 O5 -77.7(11) . .
N2 C5 C6 K3A -149.3(16) . .
C4 C5 C6 K3A -29(2) . .
N2 C5 C6 K2A 108.6(5) . 5
C4 C5 C6 K2A -131.0(6) . 5
Rh2 S3 C7 C8 39.1(6) . .
Zn2 S3 C7 C8 155.3(5) . .
Rh2 N3 C8 C9 175.7(8) . .
Rh2 N3 C8 C7 51.2(8) . .
S3 C7 C8 C9 174.7(8) . .
S3 C7 C8 N3 -60.6(8) . .
K3A O7 C9 O6 -86.4(19) 2_664 .
K3A O7 C9 C8 97.5(18) 2_664 .
N3 C8 C9 O7 -175.0(14) . .
C7 C8 C9 O7 -52.2(19) . .
N3 C8 C9 O6 8.8(19) . .
C7 C8 C9 O6 131.5(15) . .
Zn1 S4 C10 C11 151.5(5) 11_645 .
Rh2 S4 C10 C11 36.6(6) . .
Rh2 N4 C11 C10 46.6(8) . .
Rh2 N4 C11 C12 167.7(6) . .
S4 C10 C11 N4 -55.6(8) . .
S4 C10 C11 C12 -177.0(6) . .
K1 O8 C12 O9 -82.0(18) . .
K1 O8 C12 C11 103.5(13) . .
N4 C11 C12 O9 147.0(10) . .
C10 C11 C12 O9 -92.8(12) . .
N4 C11 C12 O8 -37.8(12) . .
C10 C11 C12 O8 82.3(11) . .
C12 O8 K1 O10 -128.8(13) . .
C12 O8 K1 O10 -41.1(13) . 5
C12 O8 K1 O10 -14(3) . 6
C12 O8 K1 O8 149.2(12) . 6
C12 O8 K1 O8 54.4(14) . 5
C12 O8 K1 K2A -102.9(13) . .
C12 O8 K1 K2A -54.0(13) . 5
C12 O8 K1 K2A -77.5(14) . 6
C6 O5 K2A O5 -179.6(8) . 6
K3A O5 K2A O5 43.4(7) . 6
K2A O5 K2A O5 -70.2(6) 5 6
C6 O5 K2A O11 75.0(10) . .
K3A O5 K2A O11 -62.1(6) . .
K2A O5 K2A O11 -175.7(4) 5 .
C6 O5 K2A O10 -49.7(11) . .
K3A O5 K2A O10 173.2(6) . .
K2A O5 K2A O10 59.6(6) 5 .
C6 O5 K2A C6 170.7(9) . 6
K3A O5 K2A C6 33.7(9) . 6
K2A O5 K2A C6 -79.9(8) 5 6
C6 O5 K2A K2A -109.3(10) . 5
K3A O5 K2A K2A 113.6(5) . 5
C6 O5 K2A K2A -137.2(9) . 6
K3A O5 K2A K2A 85.7(4) . 6
K2A O5 K2A K2A -27.9(3) 5 6
C6 O5 K2A K3A 156.2(9) . 6
K3A O5 K2A K3A 19.1(6) . 6
K2A O5 K2A K3A -94.5(4) 5 6
C6 O5 K2A K4A 82.2(10) . .
K3A O5 K2A K4A -54.9(7) . .
K2A O5 K2A K4A -168.5(4) 5 .
C6 O5 K2A K3A 137.1(12) . .
K2A O5 K2A K3A -113.6(5) 5 .
C6 O5 K2A K1 -69.5(9) . .
K3A O5 K2A K1 153.4(4) . .
K2A O5 K2A K1 39.8(4) 5 .
C6 O5 K3A O15 84.4(12) . .
K2A O5 K3A O15 -30.5(11) 5 .
K2A O5 K3A O15 -131.2(10) . .
C6 O5 K3A O7 -93.8(9) . 2_665
K2A O5 K3A O7 151.4(5) 5 2_665
K2A O5 K3A O7 50.6(7) . 2_665
C6 O5 K3A O19 169.3(7) . .
K2A O5 K3A O19 54.4(6) 5 .
K2A O5 K3A O19 -46.3(6) . .
C6 O5 K3A O4 7.4(7) . .
K2A O5 K3A O4 -107.5(6) 5 .
K2A O5 K3A O4 151.8(7) . .
K2A O5 K3A C6 -114.9(8) 5 .
K2A O5 K3A C6 144.4(9) . .
C6 O4 K3A O15 -116.2(13) . .
K4A O4 K3A O15 -1.8(10) 5 .
C6 O4 K3A O5 -7.4(7) . .
K4A O4 K3A O5 107.0(7) 5 .
C6 O4 K3A O7 94.1(11) . 2_665
K4A O4 K3A O7 -151.5(6) 5 2_665
C6 O4 K3A O19 -41.1(16) . .
K4A O4 K3A O19 73.3(12) 5 .
K4A O4 K3A C6 114.4(12) 5 .
O4 C6 K3A O15 66.0(14) . .
O5 C6 K3A O15 -100.2(12) . .
C5 C6 K3A O15 -159.7(19) . .
K2A C6 K3A O15 -55.3(10) 5 .
O4 C6 K3A O5 166.2(14) . .
C5 C6 K3A O5 -59.5(18) . .
K2A C6 K3A O5 44.9(7) 5 .
O4 C6 K3A O7 -96.7(11) . 2_665
O5 C6 K3A O7 97.1(9) . 2_665
C5 C6 K3A O7 38(2) . 2_665
K2A C6 K3A O7 142.0(6) 5 2_665
O4 C6 K3A O19 152.9(11) . .
O5 C6 K3A O19 -13.3(9) . .
C5 C6 K3A O19 -73(2) . .
K2A C6 K3A O19 31.6(7) 5 .
O5 C6 K3A O4 -166.2(14) . .
C5 C6 K3A O4 134(2) . .
K2A C6 K3A O4 -121.3(11) 5 .
C3 O3 K4A O16 -54.8(16) . .
C3 O3 K4A O11 45.3(13) . .
C3 O3 K4A O20 147.6(16) . .
C3 O3 K4A O4 130.4(11) . 6
O10 K1 O10 K2A 32.8(6) 5 .
O10 K1 O10 K2A -55.8(5) 6 .
O8 K1 O10 K2A 114.2(7) . .
O8 K1 O10 K2A -152.2(7) 6 .
O8 K1 O10 K2A -83(2) 5 .
O5 K2A O10 K1 88.9(7) 6 .
O5 K2A O10 K1 -48.7(9) . .
O11 K2A O10 K1 -160.4(6) . .
C6 K2A O10 K1 107.3(7) 6 .
O5 K2A O11 K4A 48.0(6) 6 .
O5 K2A O11 K4A 170.7(5) . .
O10 K2A O11 K4A -63.5(8) . .
C6 K2A O11 K4A 29.3(6) 6 .
O16 K4A O11 K2A 159.8(10) . .
O3 K4A O11 K2A 45.2(6) . .
O20 K4A O11 K2A -85.0(12) . .
O4 K4A O11 K2A -36.0(5) 6 .
O3 K4A O16 K5A -141.6(7) . .
O11 K4A O16 K5A 116.3(8) . .
O20 K4A O16 K5A 19.3(15) . .
O4 K4A O16 K5A 19(4) 6 .
O18 K5A O16 K4A 64.2(9) 8_646 .
O18 K5A O16 K4A 176.9(10) 7_665 .
O18 K5A O16 K4A -66.6(10) . .
O16 K5A O16 K4A 140.2(15) 8_646 .
O16 K5A O16 K4A -138.9(15) 7_665 .
O15 K3A O19 K3A 41.1(12) . 5
O5 K3A O19 K3A -60.3(10) . 5
O7 K3A O19 K3A -178.2(10) 2_665 5
O4 K3A O19 K3A -37.1(17) . 5
C6 K3A O19 K3A -55.3(11) . 5
O15 K3A O19 K3A 156.5(13) . 6
O5 K3A O19 K3A 55.2(10) . 6
O7 K3A O19 K3A -62.7(10) 2_665 6
O4 K3A O19 K3A 78.4(10) . 6
C6 K3A O19 K3A 60.2(10) . 6
